data_4335809
loop_
_publ_author_name
'Jing-Lin Chen'
'Xing-Fu Cao'
'Jin-Yun Wang'
'Li-Hua He'
'Zong-Yong Liu'
'He-Rui Wen'
'Zhong-Ning Chen'

_publ_section_title
;
 Synthesis, Characterization, and Photophysical Properties of Heteroleptic
 Copper(I) Complexes with Functionalized 3-(2'-Pyridyl)-1,2,4-triazole
 Chelating Ligands
;
_journal_name_full 'Inorganic Chemistry'
_journal_page_first 9727
_journal_page_last 9740
_journal_paper_doi 10.1021/ic4002829
_journal_volume 52
_journal_year 2013
_chemical_formula_sum 'C37 H38 Cl Cu N4 O4 P2'
_chemical_formula_weight 763.64
_chemical_name_systematic
; 
 ? 
;
_space_group_IT_number 14
_symmetry_cell_setting monoclinic
_symmetry_space_group_name_Hall '-P 2yn'
_symmetry_space_group_name_H-M 'P 1 21/n 1'
_atom_sites_solution_hydrogens geom
_atom_sites_solution_primary direct
_atom_sites_solution_secondary difmap
_audit_creation_method SHELXL-97
_cell_angle_alpha 90.00
_cell_angle_beta 106.2740(10)
_cell_angle_gamma 90.00
_cell_formula_units_Z 4
_cell_length_a 12.1535(3)
_cell_length_b 15.9763(3)
_cell_length_c 19.9227(4)
_cell_measurement_temperature 296(2)
_cell_measurement_theta_max 27.48
_cell_measurement_theta_min 1.66
_cell_volume 3713.36(14)
_computing_cell_refinement 'Bruker SMART'
_computing_data_collection 'Bruker SMART'
_computing_data_reduction 'Bruker SAINT'
_computing_molecular_graphics 'Bruker SHELXTL'
_computing_publication_material 'Bruker SHELXTL'
_computing_structure_refinement 'SHELXL-97 (Sheldrick, 1997)'
_computing_structure_solution 'SHELXS-97 (Sheldrick, 1990)'
_diffrn_ambient_temperature 296(2)
_diffrn_measured_fraction_theta_full 0.998
_diffrn_measured_fraction_theta_max 0.998
_diffrn_measurement_device_type 'Bruker P4'
_diffrn_measurement_method '\w scans'
_diffrn_radiation_monochromator graphite
_diffrn_radiation_source 'fine-focus sealed tube'
_diffrn_radiation_type MoK\a
_diffrn_radiation_wavelength 0.71073
_diffrn_reflns_av_R_equivalents 0.0329
_diffrn_reflns_av_sigmaI/netI 0.0361
_diffrn_reflns_limit_h_max 15
_diffrn_reflns_limit_h_min -15
_diffrn_reflns_limit_k_max 20
_diffrn_reflns_limit_k_min -20
_diffrn_reflns_limit_l_max 25
_diffrn_reflns_limit_l_min -25
_diffrn_reflns_number 29489
_diffrn_reflns_theta_full 27.48
_diffrn_reflns_theta_max 27.48
_diffrn_reflns_theta_min 1.66
_exptl_absorpt_coefficient_mu 0.790
_exptl_absorpt_correction_T_max 0.856
_exptl_absorpt_correction_T_min 0.785
_exptl_absorpt_correction_type multi-scan
_exptl_absorpt_process_details 'SADABS (Bruker, 2008)'
_exptl_crystal_colour orange
_exptl_crystal_density_diffrn 1.366
_exptl_crystal_description block
_exptl_crystal_F_000 1584
_exptl_crystal_size_max 0.300
_exptl_crystal_size_mid 0.300
_exptl_crystal_size_min 0.200
_refine_diff_density_max 0.478
_refine_diff_density_min -0.431
_refine_diff_density_rms 0.053
_refine_ls_extinction_method SHELXL
_refine_ls_goodness_of_fit_ref 1.031
_refine_ls_hydrogen_treatment constr
_refine_ls_matrix_type full
_refine_ls_number_parameters 442
_refine_ls_number_reflns 8487
_refine_ls_number_restraints 27
_refine_ls_restrained_S_all 1.095
_refine_ls_R_factor_all 0.0700
_refine_ls_R_factor_gt 0.0429
_refine_ls_shift/su_max 0.000
_refine_ls_shift/su_mean 0.000
_refine_ls_structure_factor_coef Fsqd
_refine_ls_weighting_details 'calc w=1/[\s^2^(Fo^2^)+(0.0566P)^2^+1.5064P] where P=(Fo^2^+2Fc^2^)/3'
_refine_ls_weighting_scheme calc
_refine_ls_wR_factor_gt 0.1099
_refine_ls_wR_factor_ref 0.1230
_reflns_number_gt 5910
_reflns_number_total 8487
_reflns_threshold_expression >2sigma(I)
_cod_data_source_file ic4002829_si_002_8.cif
_cod_data_source_block 8
_cod_original_cell_volume 3713.35(14)
_cod_database_code 4335809

loop_
_symmetry_equiv_pos_as_xyz
'x, y, z'
'-x+1/2, y+1/2, -z+1/2'
'-x, -y, -z'
'x-1/2, -y-1/2, z-1/2'

loop_
_atom_site_label
_atom_site_type_symbol
_atom_site_fract_x
_atom_site_fract_y
_atom_site_fract_z
_atom_site_U_iso_or_equiv
_atom_site_adp_type
_atom_site_occupancy
_atom_site_symmetry_multiplicity
_atom_site_calc_flag
_atom_site_refinement_flags
Cu1 Cu 0.19381(3) 0.69745(2) 0.227416(15) 0.04216(11) Uani 1 1 d U
P1 P 0.08903(6) 0.79945(5) 0.16053(3) 0.04078(17) Uani 1 1 d U
P2 P 0.12817(6) 0.59961(5) 0.14243(3) 0.04223(17) Uani 1 1 d U
N1 N 0.36445(17) 0.69690(14) 0.28328(11) 0.0388(5) Uani 1 1 d .
N2 N 0.27824(19) 0.68753(16) 0.44151(11) 0.0495(6) Uani 1 1 d .
N3 N 0.16458(19) 0.68488(16) 0.43598(11) 0.0489(6) Uani 1 1 d .
H3A H 0.1367 0.6840 0.4712 0.059 Uiso 1 1 calc R
N4 N 0.17192(17) 0.68533(14) 0.32881(10) 0.0384(5) Uani 1 1 d .
C1 C 0.4568(2) 0.6978(2) 0.25933(15) 0.0514(7) Uani 1 1 d .
H1A H 0.4459 0.7028 0.2114 0.062 Uiso 1 1 calc R
C2 C 0.5668(2) 0.6918(2) 0.30179(17) 0.0604(9) Uani 1 1 d .
H2B H 0.6287 0.6931 0.2830 0.073 Uiso 1 1 calc R
C3 C 0.5841(2) 0.6838(2) 0.37260(17) 0.0666(10) Uani 1 1 d .
H3B H 0.6579 0.6794 0.4024 0.080 Uiso 1 1 calc R
C4 C 0.4908(2) 0.6825(2) 0.39885(15) 0.0586(9) Uani 1 1 d .
H4A H 0.5004 0.6772 0.4466 0.070 Uiso 1 1 calc R
C5 C 0.3820(2) 0.68928(17) 0.35261(12) 0.0384(6) Uani 1 1 d .
C6 C 0.2782(2) 0.68728(17) 0.37565(12) 0.0376(6) Uani 1 1 d .
C7 C 0.1011(2) 0.68378(17) 0.36928(13) 0.0411(6) Uani 1 1 d .
C8 C -0.0281(2) 0.6816(2) 0.34937(15) 0.0504(7) Uani 1 1 d .
C9 C -0.0775(3) 0.6737(3) 0.27018(16) 0.0718(11) Uani 1 1 d .
H9A H -0.0545 0.7212 0.2478 0.108 Uiso 1 1 calc R
H9B H -0.1597 0.6717 0.2586 0.108 Uiso 1 1 calc R
H9C H -0.0494 0.6234 0.2544 0.108 Uiso 1 1 calc R
C10 C -0.0703(3) 0.7630(3) 0.3751(2) 0.0883(13) Uani 1 1 d .
H10A H -0.0472 0.8099 0.3522 0.132 Uiso 1 1 calc R
H10B H -0.0376 0.7680 0.4247 0.132 Uiso 1 1 calc R
H10C H -0.1523 0.7618 0.3645 0.132 Uiso 1 1 calc R
C11 C -0.0657(3) 0.6063(3) 0.3849(2) 0.0812(12) Uani 1 1 d .
H11A H -0.0403 0.5556 0.3681 0.122 Uiso 1 1 calc R
H11B H -0.1478 0.6058 0.3745 0.122 Uiso 1 1 calc R
H11C H -0.0327 0.6102 0.4346 0.122 Uiso 1 1 calc R
C12 C -0.0169(2) 0.73701(18) 0.09506(13) 0.0436(6) Uani 1 1 d .
H12A H -0.0750 0.7160 0.1156 0.052 Uiso 1 1 calc R
H12B H -0.0544 0.7723 0.0557 0.052 Uiso 1 1 calc R
C13 C 0.0415(2) 0.66338(19) 0.06953(13) 0.0450(6) Uani 1 1 d .
H13A H 0.0905 0.6847 0.0425 0.054 Uiso 1 1 calc R
H13B H -0.0165 0.6283 0.0391 0.054 Uiso 1 1 calc R
C15 C 0.0027(2) 0.87426(18) 0.19228(14) 0.0465(7) Uani 1 1 d .
C16 C -0.1136(3) 0.8859(2) 0.16202(19) 0.0631(9) Uani 1 1 d .
H16A H -0.1509 0.8557 0.1223 0.076 Uiso 1 1 calc R
C17 C -0.1746(3) 0.9420(2) 0.1903(2) 0.0786(11) Uani 1 1 d .
H17A H -0.2527 0.9493 0.1697 0.094 Uiso 1 1 calc R
C18 C -0.1206(4) 0.9868(3) 0.2485(2) 0.0860(12) Uani 1 1 d .
H18A H -0.1621 1.0239 0.2679 0.103 Uiso 1 1 calc R
C19 C -0.0044(4) 0.9772(3) 0.2786(2) 0.0883(13) Uani 1 1 d .
H19A H 0.0329 1.0089 0.3175 0.106 Uiso 1 1 calc R
C20 C 0.0557(3) 0.9210(2) 0.25085(18) 0.0692(10) Uani 1 1 d .
H20A H 0.1337 0.9140 0.2718 0.083 Uiso 1 1 calc R
C21 C 0.1573(2) 0.86385(18) 0.10767(14) 0.0444(6) Uani 1 1 d .
C22 C 0.1124(3) 0.9389(2) 0.07804(18) 0.0625(8) Uani 1 1 d .
H22A H 0.0454 0.9593 0.0859 0.075 Uiso 1 1 calc R
C23 C 0.1655(3) 0.9844(2) 0.0367(2) 0.0736(10) Uani 1 1 d .
H23A H 0.1339 1.0347 0.0169 0.088 Uiso 1 1 calc R
C24 C 0.2645(3) 0.9552(3) 0.02514(19) 0.0722(10) Uani 1 1 d .
H24A H 0.3002 0.9857 -0.0026 0.087 Uiso 1 1 calc R
C25 C 0.3106(3) 0.8818(3) 0.0541(2) 0.0754(11) Uani 1 1 d .
H25A H 0.3777 0.8619 0.0462 0.090 Uiso 1 1 calc R
C26 C 0.2576(3) 0.8365(2) 0.09544(17) 0.0615(8) Uani 1 1 d .
H26A H 0.2904 0.7866 0.1154 0.074 Uiso 1 1 calc R
C27 C 0.0319(2) 0.52361(19) 0.16373(15) 0.0502(7) Uani 1 1 d .
C28 C -0.0780(3) 0.5080(3) 0.12325(19) 0.0757(11) Uani 1 1 d .
H28A H -0.1060 0.5351 0.0805 0.091 Uiso 1 1 calc R
C29 C -0.1476(4) 0.4517(3) 0.1460(2) 0.0989(15) Uani 1 1 d .
H29A H -0.2223 0.4424 0.1187 0.119 Uiso 1 1 calc R
C30 C -0.1075(4) 0.4106(3) 0.2074(2) 0.0873(12) Uani 1 1 d .
H30A H -0.1540 0.3723 0.2218 0.105 Uiso 1 1 calc R
C31 C 0.0013(4) 0.4253(2) 0.2483(2) 0.0803(11) Uani 1 1 d .
H31A H 0.0287 0.3972 0.2905 0.096 Uiso 1 1 calc R
C32 C 0.0708(3) 0.4818(2) 0.22712(17) 0.0660(9) Uani 1 1 d .
H32A H 0.1444 0.4919 0.2556 0.079 Uiso 1 1 calc R
C33 C 0.2124(2) 0.53845(19) 0.09695(14) 0.0466(7) Uani 1 1 d .
C34 C 0.2927(3) 0.5803(2) 0.07097(17) 0.0616(8) Uani 1 1 d .
H34A H 0.3033 0.6376 0.0782 0.074 Uiso 1 1 calc R
C35 C 0.3565(3) 0.5378(3) 0.0348(2) 0.0770(11) Uani 1 1 d .
H35A H 0.4095 0.5666 0.0177 0.092 Uiso 1 1 calc R
C36 C 0.3423(3) 0.4536(3) 0.0236(2) 0.0767(11) Uani 1 1 d .
H36A H 0.3850 0.4253 -0.0013 0.092 Uiso 1 1 calc R
C37 C 0.2649(3) 0.4111(2) 0.0493(2) 0.0720(10) Uani 1 1 d .
H37A H 0.2559 0.3536 0.0422 0.086 Uiso 1 1 calc R
C38 C 0.2000(3) 0.4530(2) 0.08583(16) 0.0559(8) Uani 1 1 d .
H38A H 0.1477 0.4235 0.1030 0.067 Uiso 1 1 calc R
Cl1 Cl -0.39244(7) 0.75110(6) 0.10247(4) 0.0638(2) Uani 1 1 d .
O1 O -0.3968(3) 0.8299(2) 0.06375(15) 0.1071(10) Uani 1 1 d .
O2 O -0.3649(4) 0.7739(2) 0.17187(15) 0.1344(14) Uani 1 1 d .
O3 O -0.3045(3) 0.7072(3) 0.0875(2) 0.1456(16) Uani 1 1 d .
O4 O -0.4967(3) 0.7130(3) 0.0802(3) 0.1628(18) Uani 1 1 d .

loop_
_atom_site_aniso_label
_atom_site_aniso_U_11
_atom_site_aniso_U_22
_atom_site_aniso_U_33
_atom_site_aniso_U_23
_atom_site_aniso_U_13
_atom_site_aniso_U_12
Cu1 0.03522(17) 0.0567(2) 0.03123(16) 0.00321(14) 0.00387(12) 0.00138(14)
P1 0.0353(3) 0.0456(4) 0.0375(3) 0.0012(3) 0.0038(3) 0.0009(3)
P2 0.0423(3) 0.0448(4) 0.0371(3) 0.0012(3) 0.0070(3) 0.0018(3)
N1 0.0332(10) 0.0489(14) 0.0347(10) 0.0043(10) 0.0102(8) 0.0018(10)
N2 0.0379(12) 0.0769(19) 0.0338(11) -0.0044(11) 0.0102(9) 0.0015(11)
N3 0.0410(12) 0.0747(18) 0.0357(11) -0.0026(11) 0.0182(10) 0.0013(11)
N4 0.0322(10) 0.0506(14) 0.0330(10) -0.0002(9) 0.0102(8) 0.0000(9)
C1 0.0410(14) 0.075(2) 0.0408(14) 0.0087(14) 0.0154(12) 0.0036(14)
C2 0.0347(14) 0.092(3) 0.0580(18) 0.0129(17) 0.0193(13) 0.0045(15)
C3 0.0301(13) 0.109(3) 0.0563(18) 0.0137(18) 0.0052(13) 0.0045(16)
C4 0.0370(14) 0.098(3) 0.0377(14) 0.0051(15) 0.0049(12) 0.0018(15)
C5 0.0339(12) 0.0464(16) 0.0341(12) 0.0007(11) 0.0082(10) 0.0022(11)
C6 0.0325(12) 0.0473(17) 0.0325(12) -0.0018(11) 0.0084(10) 0.0004(11)
C7 0.0376(13) 0.0500(17) 0.0375(13) -0.0011(12) 0.0134(11) -0.0010(12)
C8 0.0337(13) 0.072(2) 0.0490(15) -0.0009(14) 0.0177(12) -0.0023(13)
C9 0.0362(15) 0.121(3) 0.0551(19) 0.0011(19) 0.0084(13) -0.0040(18)
C10 0.051(2) 0.097(3) 0.119(3) -0.021(3) 0.027(2) 0.013(2)
C11 0.058(2) 0.109(3) 0.078(2) 0.016(2) 0.0223(18) -0.025(2)
C12 0.0355(13) 0.0514(18) 0.0386(13) 0.0047(12) 0.0017(11) -0.0009(12)
C13 0.0478(15) 0.0505(17) 0.0334(13) 0.0012(12) 0.0062(11) -0.0021(13)
C15 0.0444(14) 0.0462(17) 0.0481(15) 0.0003(13) 0.0119(12) -0.0008(13)
C16 0.0473(17) 0.059(2) 0.079(2) -0.0107(18) 0.0109(15) 0.0055(15)
C17 0.057(2) 0.067(2) 0.113(3) -0.011(2) 0.025(2) 0.0107(19)
C18 0.095(3) 0.062(2) 0.116(3) -0.017(2) 0.052(3) 0.011(2)
C19 0.095(3) 0.082(3) 0.086(3) -0.034(2) 0.021(2) 0.000(2)
C20 0.060(2) 0.073(2) 0.068(2) -0.0188(18) 0.0081(16) 0.0009(18)
C21 0.0396(13) 0.0470(17) 0.0424(14) 0.0017(12) 0.0046(11) -0.0017(12)
C22 0.064(2) 0.054(2) 0.071(2) 0.0127(17) 0.0224(17) 0.0087(17)
C23 0.086(3) 0.055(2) 0.080(2) 0.0216(19) 0.024(2) 0.0015(19)
C24 0.076(2) 0.076(3) 0.068(2) 0.0112(19) 0.0256(19) -0.018(2)
C25 0.061(2) 0.091(3) 0.082(2) 0.015(2) 0.0340(19) 0.001(2)
C26 0.0512(17) 0.064(2) 0.070(2) 0.0147(17) 0.0182(15) 0.0068(16)
C27 0.0530(16) 0.0510(18) 0.0469(15) 0.0034(13) 0.0146(13) 0.0008(14)
C28 0.063(2) 0.095(3) 0.062(2) 0.023(2) 0.0069(16) -0.022(2)
C29 0.073(3) 0.125(4) 0.091(3) 0.027(3) 0.009(2) -0.038(3)
C30 0.093(3) 0.081(3) 0.096(3) 0.022(2) 0.040(3) -0.018(2)
C31 0.098(3) 0.070(3) 0.075(2) 0.030(2) 0.030(2) 0.003(2)
C32 0.066(2) 0.067(2) 0.062(2) 0.0157(17) 0.0126(16) 0.0042(18)
C33 0.0443(14) 0.0490(18) 0.0424(14) -0.0041(13) 0.0056(12) 0.0023(13)
C34 0.0593(19) 0.059(2) 0.071(2) -0.0095(17) 0.0257(16) -0.0044(16)
C35 0.064(2) 0.092(3) 0.084(3) -0.013(2) 0.0355(19) -0.004(2)
C36 0.064(2) 0.087(3) 0.082(3) -0.026(2) 0.0255(19) 0.007(2)
C37 0.069(2) 0.058(2) 0.082(2) -0.0191(19) 0.0097(19) 0.0131(18)
C38 0.0513(17) 0.054(2) 0.0585(18) -0.0032(15) 0.0095(14) 0.0023(15)
Cl1 0.0543(4) 0.0938(7) 0.0493(4) -0.0119(4) 0.0243(3) -0.0060(4)
O1 0.116(2) 0.133(3) 0.0798(19) 0.0246(18) 0.0393(18) -0.007(2)
O2 0.226(4) 0.128(3) 0.0660(18) -0.0187(18) 0.070(2) -0.037(3)
O3 0.121(3) 0.150(4) 0.191(4) -0.060(3) 0.087(3) 0.006(2)
O4 0.081(2) 0.165(4) 0.230(5) -0.009(3) 0.023(3) -0.056(2)

loop_
_atom_type_symbol
_atom_type_description
_atom_type_scat_dispersion_real
_atom_type_scat_dispersion_imag
_atom_type_scat_source
C C 0.0033 0.0016 'International Tables Vol C Tables 4.2.6.8 and 6.1.1.4'
H H 0.0000 0.0000 'International Tables Vol C Tables 4.2.6.8 and 6.1.1.4'
N N 0.0061 0.0033 'International Tables Vol C Tables 4.2.6.8 and 6.1.1.4'
O O 0.0106 0.0060 'International Tables Vol C Tables 4.2.6.8 and 6.1.1.4'
P P 0.1023 0.0942 'International Tables Vol C Tables 4.2.6.8 and 6.1.1.4'
Cl Cl 0.1484 0.1585 'International Tables Vol C Tables 4.2.6.8 and 6.1.1.4'
Cu Cu 0.3201 1.2651 'International Tables Vol C Tables 4.2.6.8 and 6.1.1.4'

loop_
_geom_angle_atom_site_label_1
_geom_angle_atom_site_label_2
_geom_angle_atom_site_label_3
_geom_angle
N1 Cu1 N4 82.01(8)
N1 Cu1 P1 129.60(6)
N4 Cu1 P1 115.32(6)
N1 Cu1 P2 119.23(6)
N4 Cu1 P2 122.31(6)
P1 Cu1 P2 91.97(3)
C15 P1 C21 103.28(13)
C15 P1 C12 104.18(13)
C21 P1 C12 103.65(12)
C15 P1 Cu1 123.66(9)
C21 P1 Cu1 118.27(9)
C12 P1 Cu1 101.14(9)
C27 P2 C33 104.19(14)
C27 P2 C13 106.87(13)
C33 P2 C13 100.39(13)
C27 P2 Cu1 113.53(10)
C33 P2 Cu1 127.37(9)
C13 P2 Cu1 102.13(10)
C1 N1 C5 117.4(2)
C1 N1 Cu1 128.73(18)
C5 N1 Cu1 113.71(16)
C6 N2 N3 101.8(2)
C7 N3 N2 111.9(2)
C7 N3 H3A 124.1
N2 N3 H3A 124.1
C7 N4 C6 103.6(2)
C7 N4 Cu1 148.46(18)
C6 N4 Cu1 107.57(15)
N1 C1 C2 123.4(3)
N1 C1 H1A 118.3
C2 C1 H1A 118.3
C1 C2 C3 118.9(3)
C1 C2 H2B 120.6
C3 C2 H2B 120.6
C2 C3 C4 119.1(3)
C2 C3 H3B 120.4
C4 C3 H3B 120.4
C3 C4 C5 118.7(3)
C3 C4 H4A 120.7
C5 C4 H4A 120.7
N1 C5 C4 122.5(2)
N1 C5 C6 115.0(2)
C4 C5 C6 122.4(2)
N2 C6 N4 114.7(2)
N2 C6 C5 123.8(2)
N4 C6 C5 121.4(2)
N4 C7 N3 108.1(2)
N4 C7 C8 129.9(2)
N3 C7 C8 122.0(2)
C7 C8 C9 110.7(2)
C7 C8 C11 108.7(3)
C9 C8 C11 109.4(3)
C7 C8 C10 108.2(3)
C9 C8 C10 110.0(3)
C11 C8 C10 109.9(3)
C8 C9 H9A 109.5
C8 C9 H9B 109.5
H9A C9 H9B 109.5
C8 C9 H9C 109.5
H9A C9 H9C 109.5
H9B C9 H9C 109.5
C8 C10 H10A 109.5
C8 C10 H10B 109.5
H10A C10 H10B 109.5
C8 C10 H10C 109.5
H10A C10 H10C 109.5
H10B C10 H10C 109.5
C8 C11 H11A 109.5
C8 C11 H11B 109.5
H11A C11 H11B 109.5
C8 C11 H11C 109.5
H11A C11 H11C 109.5
H11B C11 H11C 109.5
C13 C12 P1 110.65(17)
C13 C12 H12A 109.5
P1 C12 H12A 109.5
C13 C12 H12B 109.5
P1 C12 H12B 109.5
H12A C12 H12B 108.1
C12 C13 P2 112.23(17)
C12 C13 H13A 109.2
P2 C13 H13A 109.2
C12 C13 H13B 109.2
P2 C13 H13B 109.2
H13A C13 H13B 107.9
C20 C15 C16 118.1(3)
C20 C15 P1 118.1(2)
C16 C15 P1 123.7(2)
C17 C16 C15 120.6(3)
C17 C16 H16A 119.7
C15 C16 H16A 119.7
C18 C17 C16 120.1(4)
C18 C17 H17A 119.9
C16 C17 H17A 119.9
C17 C18 C19 120.1(4)
C17 C18 H18A 119.9
C19 C18 H18A 119.9
C20 C19 C18 119.6(4)
C20 C19 H19A 120.2
C18 C19 H19A 120.2
C19 C20 C15 121.4(3)
C19 C20 H20A 119.3
C15 C20 H20A 119.3
C26 C21 C22 117.6(3)
C26 C21 P1 119.3(2)
C22 C21 P1 123.1(2)
C21 C22 C23 121.0(3)
C21 C22 H22A 119.5
C23 C22 H22A 119.5
C24 C23 C22 120.0(3)
C24 C23 H23A 120.0
C22 C23 H23A 120.0
C25 C24 C23 120.0(3)
C25 C24 H24A 120.0
C23 C24 H24A 120.0
C24 C25 C26 120.0(3)
C24 C25 H25A 120.0
C26 C25 H25A 120.0
C21 C26 C25 121.4(3)
C21 C26 H26A 119.3
C25 C26 H26A 119.3
C28 C27 C32 118.2(3)
C28 C27 P2 124.6(2)
C32 C27 P2 117.2(2)
C27 C28 C29 120.3(3)
C27 C28 H28A 119.9
C29 C28 H28A 119.9
C30 C29 C28 120.6(4)
C30 C29 H29A 119.7
C28 C29 H29A 119.7
C29 C30 C31 119.9(4)
C29 C30 H30A 120.1
C31 C30 H30A 120.1
C30 C31 C32 120.3(4)
C30 C31 H31A 119.8
C32 C31 H31A 119.8
C31 C32 C27 120.7(3)
C31 C32 H32A 119.6
C27 C32 H32A 119.6
C38 C33 C34 117.9(3)
C38 C33 P2 123.7(2)
C34 C33 P2 118.3(2)
C35 C34 C33 120.9(3)
C35 C34 H34A 119.6
C33 C34 H34A 119.6
C36 C35 C34 120.4(4)
C36 C35 H35A 119.8
C34 C35 H35A 119.8
C35 C36 C37 119.7(3)
C35 C36 H36A 120.1
C37 C36 H36A 120.1
C36 C37 C38 120.5(3)
C36 C37 H37A 119.8
C38 C37 H37A 119.8
C33 C38 C37 120.5(3)
C33 C38 H38A 119.7
C37 C38 H38A 119.7
O4 Cl1 O2 112.8(3)
O4 Cl1 O3 114.1(3)
O2 Cl1 O3 111.5(3)
O4 Cl1 O1 108.5(2)
O2 Cl1 O1 105.3(2)
O3 Cl1 O1 103.8(2)

loop_
_geom_bond_atom_site_label_1
_geom_bond_atom_site_label_2
_geom_bond_distance
Cu1 N1 2.061(2)
Cu1 N4 2.119(2)
Cu1 P1 2.2586(8)
Cu1 P2 2.2781(8)
P1 C15 1.817(3)
P1 C21 1.829(3)
P1 C12 1.847(3)
P2 C27 1.817(3)
P2 C33 1.828(3)
P2 C13 1.844(3)
N1 C1 1.337(3)
N1 C5 1.343(3)
N2 C6 1.312(3)
N2 N3 1.355(3)
N3 C7 1.337(3)
N3 H3A 0.8600
N4 C7 1.335(3)
N4 C6 1.366(3)
C1 C2 1.370(4)
C1 H1A 0.9300
C2 C3 1.373(4)
C2 H2B 0.9300
C3 C4 1.376(4)
C3 H3B 0.9300
C4 C5 1.387(3)
C4 H4A 0.9300
C5 C6 1.459(3)
C7 C8 1.508(4)
C8 C9 1.528(4)
C8 C11 1.529(5)
C8 C10 1.538(5)
C9 H9A 0.9600
C9 H9B 0.9600
C9 H9C 0.9600
C10 H10A 0.9600
C10 H10B 0.9600
C10 H10C 0.9600
C11 H11A 0.9600
C11 H11B 0.9600
C11 H11C 0.9600
C12 C13 1.533(4)
C12 H12A 0.9700
C12 H12B 0.9700
C13 H13A 0.9700
C13 H13B 0.9700
C15 C20 1.383(4)
C15 C16 1.385(4)
C16 C17 1.381(5)
C16 H16A 0.9300
C17 C18 1.363(6)
C17 H17A 0.9300
C18 C19 1.379(6)
C18 H18A 0.9300
C19 C20 1.368(5)
C19 H19A 0.9300
C20 H20A 0.9300
C21 C26 1.380(4)
C21 C22 1.380(4)
C22 C23 1.385(5)
C22 H22A 0.9300
C23 C24 1.369(5)
C23 H23A 0.9300
C24 C25 1.357(5)
C24 H24A 0.9300
C25 C26 1.383(5)
C25 H25A 0.9300
C26 H26A 0.9300
C27 C28 1.376(4)
C27 C32 1.389(4)
C28 C29 1.394(5)
C28 H28A 0.9300
C29 C30 1.354(5)
C29 H29A 0.9300
C30 C31 1.365(6)
C30 H30A 0.9300
C31 C32 1.379(5)
C31 H31A 0.9300
C32 H32A 0.9300
C33 C38 1.385(4)
C33 C34 1.397(4)
C34 C35 1.377(5)
C34 H34A 0.9300
C35 C36 1.366(5)
C35 H35A 0.9300
C36 C37 1.371(5)
C36 H36A 0.9300
C37 C38 1.386(4)
C37 H37A 0.9300
C38 H38A 0.9300
Cl1 O4 1.364(3)
Cl1 O2 1.377(3)
Cl1 O3 1.378(3)
Cl1 O1 1.470(3)

loop_
_geom_torsion_atom_site_label_1
_geom_torsion_atom_site_label_2
_geom_torsion_atom_site_label_3
_geom_torsion_atom_site_label_4
_geom_torsion
N1 Cu1 P1 C15 -94.76(14)
N4 Cu1 P1 C15 6.30(13)
P2 Cu1 P1 C15 133.74(11)
N1 Cu1 P1 C21 37.43(13)
N4 Cu1 P1 C21 138.48(12)
P2 Cu1 P1 C21 -94.08(11)
N1 Cu1 P1 C12 149.70(12)
N4 Cu1 P1 C12 -109.24(11)
P2 Cu1 P1 C12 18.20(9)
N1 Cu1 P2 C27 111.45(12)
N4 Cu1 P2 C27 11.93(13)
P1 Cu1 P2 C27 -109.95(11)
N1 Cu1 P2 C33 -20.54(14)
N4 Cu1 P2 C33 -120.06(14)
P1 Cu1 P2 C33 118.06(12)
N1 Cu1 P2 C13 -133.89(11)
N4 Cu1 P2 C13 126.60(11)
P1 Cu1 P2 C13 4.72(10)
N4 Cu1 N1 C1 175.7(3)
P1 Cu1 N1 C1 -67.9(3)
P2 Cu1 N1 C1 53.1(3)
N4 Cu1 N1 C5 0.32(19)
P1 Cu1 N1 C5 116.70(18)
P2 Cu1 N1 C5 -122.36(18)
C6 N2 N3 C7 -0.5(3)
N1 Cu1 N4 C7 173.0(4)
P1 Cu1 N4 C7 42.8(4)
P2 Cu1 N4 C7 -67.4(4)
N1 Cu1 N4 C6 2.55(17)
P1 Cu1 N4 C6 -127.66(16)
P2 Cu1 N4 C6 122.20(16)
C5 N1 C1 C2 -0.3(5)
Cu1 N1 C1 C2 -175.6(2)
N1 C1 C2 C3 0.4(5)
C1 C2 C3 C4 -0.3(6)
C2 C3 C4 C5 0.0(6)
C1 N1 C5 C4 0.0(4)
Cu1 N1 C5 C4 176.0(2)
C1 N1 C5 C6 -179.1(3)
Cu1 N1 C5 C6 -3.1(3)
C3 C4 C5 N1 0.1(5)
C3 C4 C5 C6 179.1(3)
N3 N2 C6 N4 0.5(3)
N3 N2 C6 C5 -179.8(3)
C7 N4 C6 N2 -0.4(3)
Cu1 N4 C6 N2 174.5(2)
C7 N4 C6 C5 179.9(3)
Cu1 N4 C6 C5 -5.2(3)
N1 C5 C6 N2 -173.8(3)
C4 C5 C6 N2 7.2(5)
N1 C5 C6 N4 5.9(4)
C4 C5 C6 N4 -173.1(3)
C6 N4 C7 N3 0.1(3)
Cu1 N4 C7 N3 -170.6(3)
C6 N4 C7 C8 179.8(3)
Cu1 N4 C7 C8 9.2(6)
N2 N3 C7 N4 0.3(3)
N2 N3 C7 C8 -179.5(3)
N4 C7 C8 C9 4.8(5)
N3 C7 C8 C9 -175.5(3)
N4 C7 C8 C11 124.9(3)
N3 C7 C8 C11 -55.4(4)
N4 C7 C8 C10 -115.8(4)
N3 C7 C8 C10 63.9(4)
C15 P1 C12 C13 -172.99(19)
C21 P1 C12 C13 79.2(2)
Cu1 P1 C12 C13 -43.76(19)
P1 C12 C13 P2 52.9(2)
C27 P2 C13 C12 85.9(2)
C33 P2 C13 C12 -165.7(2)
Cu1 P2 C13 C12 -33.5(2)
C21 P1 C15 C20 -83.0(3)
C12 P1 C15 C20 169.0(3)
Cu1 P1 C15 C20 54.9(3)
C21 P1 C15 C16 98.4(3)
C12 P1 C15 C16 -9.6(3)
Cu1 P1 C15 C16 -123.7(3)
C20 C15 C16 C17 -0.7(5)
P1 C15 C16 C17 177.9(3)
C15 C16 C17 C18 0.2(6)
C16 C17 C18 C19 1.0(7)
C17 C18 C19 C20 -1.7(7)
C18 C19 C20 C15 1.2(6)
C16 C15 C20 C19 0.0(5)
P1 C15 C20 C19 -178.6(3)
C15 P1 C21 C26 157.2(2)
C12 P1 C21 C26 -94.4(3)
Cu1 P1 C21 C26 16.5(3)
C15 P1 C21 C22 -23.8(3)
C12 P1 C21 C22 84.7(3)
Cu1 P1 C21 C22 -164.4(2)
C26 C21 C22 C23 0.9(5)
P1 C21 C22 C23 -178.1(3)
C21 C22 C23 C24 -0.4(6)
C22 C23 C24 C25 0.0(6)
C23 C24 C25 C26 -0.2(6)
C22 C21 C26 C25 -1.0(5)
P1 C21 C26 C25 178.1(3)
C24 C25 C26 C21 0.7(6)
C33 P2 C27 C28 -94.3(3)
C13 P2 C27 C28 11.4(3)
Cu1 P2 C27 C28 123.3(3)
C33 P2 C27 C32 89.1(3)
C13 P2 C27 C32 -165.2(2)
Cu1 P2 C27 C32 -53.4(3)
C32 C27 C28 C29 0.2(6)
P2 C27 C28 C29 -176.4(3)
C27 C28 C29 C30 -1.3(7)
C28 C29 C30 C31 1.3(8)
C29 C30 C31 C32 -0.2(7)
C30 C31 C32 C27 -0.8(6)
C28 C27 C32 C31 0.8(5)
P2 C27 C32 C31 177.7(3)
C27 P2 C33 C38 -1.4(3)
C13 P2 C33 C38 -112.0(3)
Cu1 P2 C33 C38 133.9(2)
C27 P2 C33 C34 177.6(2)
C13 P2 C33 C34 67.0(3)
Cu1 P2 C33 C34 -47.1(3)
C38 C33 C34 C35 0.7(5)
P2 C33 C34 C35 -178.3(3)
C33 C34 C35 C36 -0.1(6)
C34 C35 C36 C37 -0.7(6)
C35 C36 C37 C38 0.7(6)
C34 C33 C38 C37 -0.7(4)
P2 C33 C38 C37 178.4(2)
C36 C37 C38 C33 -0.1(5)
